data_4026666
loop_
_publ_author_name
'Bret R. Van Ausdall'
'Nils F. Poth'
'Virginia A. Kincaid'
'Atta M. Arif'
'Janis Louie'

_publ_section_title
;
 Imidazolidene Carboxylate Bound MBPh4 Complexes (M = Li, Na) and Their
 Relevance in Transcarboxylation Reactions
;
_journal_name_full 'Journal of Organic Chemistry'
_journal_page_first 8413
_journal_page_last 8420
_journal_paper_doi 10.1021/jo201647b
_journal_volume 76
_journal_year 2011
_chemical_formula_moiety 'C56 H74 N6 O6 Li2,2(C24 H20 B),2(C4 H10 O)'
_chemical_formula_sum 'C112 H134 B2 Li2 N6 O8'
_chemical_formula_weight 1727.75
_chemical_name_systematic
; 
 ? 
;
_space_group_IT_number 2
_symmetry_cell_setting triclinic
_symmetry_space_group_name_Hall '-P 1'
_symmetry_space_group_name_H-M 'P -1'
_atom_sites_solution_hydrogens geom
_atom_sites_solution_primary direct
_atom_sites_solution_secondary difmap
_audit_creation_method SHELXL-97
_cell_angle_alpha 67.2543(5)
_cell_angle_beta 74.2008(6)
_cell_angle_gamma 72.7007(5)
_cell_formula_units_Z 1
_cell_length_a 13.9077(2)
_cell_length_b 14.6294(2)
_cell_length_c 14.6476(3)
_cell_measurement_reflns_used 16470
_cell_measurement_temperature 150(1)
_cell_measurement_theta_max 27.485
_cell_measurement_theta_min 1.018
_cell_volume 2581.91(7)
_computing_cell_refinement DENZO-SMN
_computing_data_collection 'Nonius COLLECT'
_computing_data_reduction DENZO-SMN
_computing_molecular_graphics 'WinGX, Ortep3'
_computing_structure_refinement 'SHELXL-97 (Sheldrick, 1997)'
_computing_structure_solution 'SHELXS-97 (Sheldrick, 1990)'
_diffrn_ambient_temperature 150(1)
_diffrn_measured_fraction_theta_full 0.994
_diffrn_measured_fraction_theta_max 0.994
_diffrn_measurement_device_type 'Nonius KappaCCD Diffractometer'
_diffrn_measurement_method 'Phi and Omega scan'
_diffrn_radiation_monochromator graphite
_diffrn_radiation_source 'fine-focus sealed tube'
_diffrn_radiation_type MoK\a
_diffrn_radiation_wavelength 0.71073
_diffrn_reflns_av_R_equivalents 0.0327
_diffrn_reflns_av_sigmaI/netI 0.0555
_diffrn_reflns_limit_h_max 18
_diffrn_reflns_limit_h_min -18
_diffrn_reflns_limit_k_max 18
_diffrn_reflns_limit_k_min -19
_diffrn_reflns_limit_l_max 19
_diffrn_reflns_limit_l_min -19
_diffrn_reflns_number 22765
_diffrn_reflns_theta_full 27.91
_diffrn_reflns_theta_max 27.91
_diffrn_reflns_theta_min 1.98
_exptl_absorpt_coefficient_mu 0.068
_exptl_absorpt_correction_T_max 0.9831
_exptl_absorpt_correction_T_min 0.9764
_exptl_absorpt_correction_type multi-scan
_exptl_absorpt_process_details 'DENZO-SMN (Otwinowski & Minor, 1997)'
_exptl_crystal_colour colorless
_exptl_crystal_density_diffrn 1.111
_exptl_crystal_description prism
_exptl_crystal_F_000 928
_exptl_crystal_size_max 0.35
_exptl_crystal_size_mid 0.35
_exptl_crystal_size_min 0.25
_refine_diff_density_max 0.695
_refine_diff_density_min -0.471
_refine_diff_density_rms 0.047
_refine_ls_extinction_coef 0.0106(16)
_refine_ls_extinction_expression Fc^*^=kFc[1+0.001xFc^2^\l^3^/sin(2\q)]^-1/4^
_refine_ls_extinction_method SHELXL
_refine_ls_goodness_of_fit_ref 1.031
_refine_ls_hydrogen_treatment constr
_refine_ls_matrix_type full
_refine_ls_number_parameters 621
_refine_ls_number_reflns 12286
_refine_ls_number_restraints 4
_refine_ls_restrained_S_all 1.043
_refine_ls_R_factor_all 0.1137
_refine_ls_R_factor_gt 0.0669
_refine_ls_shift/su_max 0.000
_refine_ls_shift/su_mean 0.000
_refine_ls_structure_factor_coef Fsqd
_refine_ls_weighting_details 'calc w=1/[\s^2^(Fo^2^)+(0.0848P)^2^+0.9960P] where P=(Fo^2^+2Fc^2^)/3'
_refine_ls_weighting_scheme calc
_refine_ls_wR_factor_gt 0.1633
_refine_ls_wR_factor_ref 0.1869
_reflns_number_gt 7828
_reflns_number_total 12286
_reflns_threshold_expression >2sigma(I)
_cod_data_source_file jo201647b_si_005.cif
_cod_data_source_block jl019
_cod_database_code 4026666

loop_
_symmetry_equiv_pos_as_xyz
'x, y, z'
'-x, -y, -z'

loop_
_atom_site_label
_atom_site_type_symbol
_atom_site_fract_x
_atom_site_fract_y
_atom_site_fract_z
_atom_site_U_iso_or_equiv
_atom_site_adp_type
_atom_site_occupancy
_atom_site_symmetry_multiplicity
_atom_site_calc_flag
_atom_site_refinement_flags
_atom_site_disorder_assembly
_atom_site_disorder_group
Li1 Li 0.9165(3) -0.0591(3) 0.4779(4) 0.0496(10) Uani 1 1 d . . .
B1 B 0.33706(16) 0.27981(15) 0.78254(16) 0.0292(5) Uani 1 1 d . . .
O1 O 0.85090(11) 0.07817(10) 0.46708(12) 0.0432(4) Uani 1 1 d . . .
O2 O 0.94136(11) 0.11009(13) 0.55195(13) 0.0532(4) Uani 1 1 d . . .
O3 O 0.85120(17) -0.09846(17) 0.4010(2) 0.1041(10) Uani 1 1 d . . .
O4 O 0.2509(2) 0.42457(19) 1.1697(3) 0.0972(8) Uani 1 1 d D . .
N1 N 0.72527(11) 0.28153(11) 0.45636(11) 0.0261(3) Uani 1 1 d . . .
N2 N 0.8794(2) -0.1332(2) 0.6309(3) 0.0887(9) Uani 1 1 d . . .
N3 N 0.75728(11) 0.24818(11) 0.60383(11) 0.0273(3) Uani 1 1 d . . .
C2 C 0.78369(13) 0.21656(13) 0.52424(14) 0.0264(4) Uani 1 1 d . . .
C4 C 0.68006(15) 0.33514(13) 0.58636(15) 0.0326(4) Uani 1 1 d . . .
H4 H 0.6466 0.3725 0.6310 0.039 Uiso 1 1 calc R . .
C5 C 0.66170(14) 0.35643(13) 0.49412(15) 0.0313(4) Uani 1 1 d . . .
H5 H 0.6137 0.4128 0.4608 0.038 Uiso 1 1 calc R . .
C6 C 0.86723(14) 0.12547(14) 0.51316(14) 0.0305(4) Uani 1 1 d . . .
C7 C 0.72503(13) 0.27766(13) 0.35896(14) 0.0272(4) Uani 1 1 d . . .
C8 C 0.65891(15) 0.22459(14) 0.35423(16) 0.0339(4) Uani 1 1 d . . .
C9 C 0.65502(17) 0.22746(17) 0.25955(18) 0.0433(5) Uani 1 1 d . . .
H9 H 0.6108 0.1922 0.2537 0.052 Uiso 1 1 calc R . .
C10 C 0.71370(18) 0.28018(19) 0.17320(18) 0.0481(6) Uani 1 1 d . . .
C11 C 0.77827(17) 0.33091(17) 0.18245(16) 0.0447(5) Uani 1 1 d . . .
H11 H 0.8182 0.3676 0.1233 0.054 Uiso 1 1 calc R . .
C12 C 0.78693(14) 0.33022(15) 0.27555(15) 0.0339(4) Uani 1 1 d . . .
C13 C 0.59679(17) 0.16504(17) 0.44737(18) 0.0459(5) Uani 1 1 d . . .
H13A H 0.5514 0.1381 0.4283 0.069 Uiso 1 1 calc R . .
H13B H 0.5557 0.2094 0.4862 0.069 Uiso 1 1 calc R . .
H13C H 0.6427 0.1087 0.4884 0.069 Uiso 1 1 calc R . .
C14 C 0.7062(3) 0.2829(3) 0.0704(2) 0.0802(10) Uani 1 1 d . . .
H14A H 0.6919 0.2189 0.0767 0.120 Uiso 1 1 calc R . .
H14B H 0.7710 0.2923 0.0241 0.120 Uiso 1 1 calc R . .
H14C H 0.6508 0.3393 0.0442 0.120 Uiso 1 1 calc R . .
C15 C 0.86056(17) 0.38181(17) 0.28514(18) 0.0462(5) Uani 1 1 d . . .
H15A H 0.8235 0.4290 0.3221 0.069 Uiso 1 1 calc R . .
H15B H 0.8929 0.4194 0.2180 0.069 Uiso 1 1 calc R . .
H15C H 0.9133 0.3307 0.3216 0.069 Uiso 1 1 calc R . .
C16 C 0.78983(14) 0.19330(13) 0.70048(14) 0.0284(4) Uani 1 1 d . . .
C17 C 0.74366(14) 0.11365(15) 0.76542(15) 0.0324(4) Uani 1 1 d . . .
C18 C 0.76872(15) 0.06671(16) 0.86095(16) 0.0377(5) Uani 1 1 d . . .
H18 H 0.7388 0.0116 0.9069 0.045 Uiso 1 1 calc R . .
C19 C 0.83626(15) 0.09816(16) 0.89112(15) 0.0383(5) Uani 1 1 d . . .
C20 C 0.88251(16) 0.17631(15) 0.82202(16) 0.0379(5) Uani 1 1 d . . .
H20 H 0.9301 0.1970 0.8417 0.046 Uiso 1 1 calc R . .
C21 C 0.86130(15) 0.22512(14) 0.72520(15) 0.0334(4) Uani 1 1 d . . .
C22 C 0.66837(16) 0.08026(17) 0.73434(17) 0.0420(5) Uani 1 1 d . . .
H22A H 0.7047 0.0467 0.6844 0.063 Uiso 1 1 calc R . .
H22B H 0.6169 0.1396 0.7050 0.063 Uiso 1 1 calc R . .
H22C H 0.6346 0.0328 0.7934 0.063 Uiso 1 1 calc R . .
C23 C 0.8582(2) 0.0469(2) 0.99688(18) 0.0557(6) Uani 1 1 d . . .
H23A H 0.7936 0.0422 1.0448 0.084 Uiso 1 1 calc R . .
H23B H 0.8947 0.0866 1.0107 0.084 Uiso 1 1 calc R . .
H23C H 0.9005 -0.0215 1.0038 0.084 Uiso 1 1 calc R . .
C24 C 0.91578(19) 0.30604(17) 0.64897(19) 0.0493(6) Uani 1 1 d . . .
H24A H 0.9626 0.3183 0.6802 0.074 Uiso 1 1 calc R . .
H24B H 0.8654 0.3689 0.6252 0.074 Uiso 1 1 calc R . .
H24C H 0.9548 0.2835 0.5919 0.074 Uiso 1 1 calc R . .
C25 C 0.8529(6) -0.1548(3) 0.7124(4) 0.149(3) Uani 1 1 d . . .
C26 C 0.7969(8) -0.1877(5) 0.8255(4) 0.239(5) Uani 1 1 d . . .
H26A H 0.7362 -0.1349 0.8349 0.358 Uiso 1 1 calc R . .
H26B H 0.8435 -0.1970 0.8695 0.358 Uiso 1 1 calc R . .
H26C H 0.7763 -0.2516 0.8425 0.358 Uiso 1 1 calc R . .
C27 C 0.7893(3) -0.1736(3) 0.4534(5) 0.142(2) Uani 1 1 d . . .
H27A H 0.8273 -0.2318 0.5021 0.170 Uiso 1 1 calc R . .
H27B H 0.7784 -0.1988 0.4040 0.170 Uiso 1 1 calc R . .
C28 C 0.6909(4) -0.1358(3) 0.5066(5) 0.140(2) Uani 1 1 d . . .
H28A H 0.6530 -0.1903 0.5401 0.210 Uiso 1 1 calc R . .
H28B H 0.6520 -0.0792 0.4587 0.210 Uiso 1 1 calc R . .
H28C H 0.7009 -0.1124 0.5569 0.210 Uiso 1 1 calc R . .
C29 C 0.8399(4) -0.0440(4) 0.2989(5) 0.142(2) Uani 1 1 d . . .
H29A H 0.7683 -0.0061 0.2956 0.170 Uiso 1 1 calc R . .
H29B H 0.8570 -0.0918 0.2612 0.170 Uiso 1 1 calc R . .
C30 C 0.9117(4) 0.0296(4) 0.2527(3) 0.1189(18) Uani 1 1 d . . .
H30A H 0.9040 0.0683 0.1827 0.178 Uiso 1 1 calc R . .
H30B H 0.9826 -0.0086 0.2551 0.178 Uiso 1 1 calc R . .
H30C H 0.8947 0.0763 0.2908 0.178 Uiso 1 1 calc R . .
C31 C 0.23214(14) 0.29652(14) 0.86521(14) 0.0334(4) Uani 1 1 d . . .
C32 C 0.15747(16) 0.2406(2) 0.88936(18) 0.0503(6) Uani 1 1 d . . .
H32 H 0.1709 0.1883 0.8614 0.060 Uiso 1 1 calc R . .
C33 C 0.06492(19) 0.2581(3) 0.9523(2) 0.0673(8) Uani 1 1 d . . .
H33 H 0.0163 0.2184 0.9663 0.081 Uiso 1 1 calc R . .
C34 C 0.0429(2) 0.3329(2) 0.9947(2) 0.0724(8) Uani 1 1 d . . .
H34 H -0.0205 0.3452 1.0380 0.087 Uiso 1 1 calc R . .
C35 C 0.1136(2) 0.3889(2) 0.9734(2) 0.0621(7) Uani 1 1 d . . .
H35 H 0.0993 0.4409 1.0020 0.075 Uiso 1 1 calc R . .
C36 C 0.20643(18) 0.37092(17) 0.91047(17) 0.0456(5) Uani 1 1 d . . .
H36 H 0.2545 0.4108 0.8976 0.055 Uiso 1 1 calc R . .
C37 C 0.42471(14) 0.32848(13) 0.79288(13) 0.0292(4) Uani 1 1 d . . .
C38 C 0.51115(15) 0.27229(15) 0.83677(14) 0.0329(4) Uani 1 1 d . . .
H38 H 0.5218 0.2004 0.8617 0.039 Uiso 1 1 calc R . .
C39 C 0.58224(16) 0.31682(17) 0.84554(16) 0.0411(5) Uani 1 1 d . . .
H39 H 0.6400 0.2752 0.8754 0.049 Uiso 1 1 calc R . .
C40 C 0.56925(17) 0.42124(18) 0.81105(17) 0.0440(5) Uani 1 1 d . . .
H40 H 0.6176 0.4520 0.8169 0.053 Uiso 1 1 calc R . .
C41 C 0.48438(17) 0.48024(16) 0.76774(16) 0.0407(5) Uani 1 1 d . . .
H41 H 0.4736 0.5522 0.7445 0.049 Uiso 1 1 calc R . .
C42 C 0.41505(15) 0.43435(14) 0.75824(15) 0.0351(4) Uani 1 1 d . . .
H42 H 0.3584 0.4765 0.7268 0.042 Uiso 1 1 calc R . .
C43 C 0.30995(14) 0.33913(13) 0.66822(14) 0.0305(4) Uani 1 1 d . . .
C44 C 0.21142(16) 0.37734(14) 0.64492(16) 0.0364(5) Uani 1 1 d . . .
H44 H 0.1542 0.3727 0.6983 0.044 Uiso 1 1 calc R . .
C45 C 0.19437(19) 0.42199(16) 0.54584(18) 0.0459(6) Uani 1 1 d . . .
H45 H 0.1262 0.4474 0.5333 0.055 Uiso 1 1 calc R . .
C46 C 0.2746(2) 0.42968(16) 0.46643(17) 0.0467(6) Uani 1 1 d . . .
H46 H 0.2627 0.4587 0.3991 0.056 Uiso 1 1 calc R . .
C47 C 0.37349(19) 0.39432(16) 0.48620(16) 0.0446(5) Uani 1 1 d . . .
H47 H 0.4302 0.3998 0.4322 0.054 Uiso 1 1 calc R . .
C48 C 0.38965(16) 0.35099(15) 0.58462(15) 0.0369(5) Uani 1 1 d . . .
H48 H 0.4581 0.3281 0.5962 0.044 Uiso 1 1 calc R . .
C49 C 0.37910(13) 0.15742(13) 0.80012(14) 0.0300(4) Uani 1 1 d . . .
C50 C 0.40610(15) 0.11380(14) 0.72442(17) 0.0354(5) Uani 1 1 d . . .
H50 H 0.3981 0.1569 0.6578 0.042 Uiso 1 1 calc R . .
C51 C 0.44413(17) 0.01018(15) 0.74215(19) 0.0450(5) Uani 1 1 d . . .
H51 H 0.4620 -0.0158 0.6881 0.054 Uiso 1 1 calc R . .
C52 C 0.45593(16) -0.05481(15) 0.8378(2) 0.0474(6) Uani 1 1 d . . .
H52 H 0.4819 -0.1255 0.8502 0.057 Uiso 1 1 calc R . .
C53 C 0.42956(17) -0.01577(16) 0.91492(19) 0.0487(6) Uani 1 1 d . . .
H53 H 0.4374 -0.0599 0.9812 0.058 Uiso 1 1 calc R . .
C54 C 0.39140(16) 0.08796(15) 0.89680(16) 0.0414(5) Uani 1 1 d . . .
H54 H 0.3730 0.1128 0.9517 0.050 Uiso 1 1 calc R . .
C55 C 0.1569(7) 0.4914(8) 1.1860(8) 0.116(4) Uani 0.50 1 d PD A 1
H55A H 0.1172 0.5043 1.1338 0.140 Uiso 0.50 1 calc PR A 1
H55B H 0.1698 0.5570 1.1790 0.140 Uiso 0.50 1 calc PR A 1
C56 C 0.0886(6) 0.4462(8) 1.2983(8) 0.096(3) Uani 0.50 1 d PD A 1
H56A H 0.0237 0.4951 1.3061 0.144 Uiso 0.50 1 calc PR A 1
H56B H 0.1268 0.4350 1.3502 0.144 Uiso 0.50 1 calc PR A 1
H56C H 0.0746 0.3818 1.3052 0.144 Uiso 0.50 1 calc PR A 1
C57 C 0.3157(8) 0.4427(7) 1.0821(6) 0.102(3) Uani 0.50 1 d P A 1
H57A H 0.3284 0.5113 1.0634 0.122 Uiso 0.50 1 calc PR A 1
H57B H 0.2812 0.4445 1.0304 0.122 Uiso 0.50 1 calc PR A 1
C58 C 0.4122(4) 0.3738(5) 1.0770(5) 0.146(2) Uani 1 1 d D . .
H58A H 0.4519 0.3950 1.0088 0.218 Uiso 0.50 1 calc PR A 1
H58B H 0.4017 0.3054 1.0936 0.218 Uiso 0.50 1 calc PR A 1
H58C H 0.4496 0.3734 1.1251 0.218 Uiso 0.50 1 calc PR A 1
H58D H 0.3965 0.3903 1.0118 0.218 Uiso 0.50 1 d PR A 2
H58E H 0.4700 0.3176 1.0873 0.218 Uiso 0.50 1 d PR A 2
H58F H 0.4282 0.4314 1.0811 0.218 Uiso 0.50 1 d PR A 2
C55A C 0.1710(10) 0.4107(12) 1.2313(9) 0.143(4) Uani 0.50 1 d PD A 2
H55C H 0.1889 0.3745 1.2992 0.172 Uiso 0.50 1 calc PR A 2
H55D H 0.1415 0.3656 1.2160 0.172 Uiso 0.50 1 calc PR A 2
C56A C 0.0947(9) 0.4990(9) 1.2343(10) 0.103(3) Uani 0.50 1 d PD A 2
H56D H 0.0340 0.4797 1.2829 0.155 Uiso 0.50 1 calc PR A 2
H56E H 0.0765 0.5363 1.1674 0.155 Uiso 0.50 1 calc PR A 2
H56F H 0.1209 0.5423 1.2545 0.155 Uiso 0.50 1 calc PR A 2
C57A C 0.3328(10) 0.3492(9) 1.1467(10) 0.161(5) Uani 0.50 1 d PD A 2
H57C H 0.3589 0.3058 1.2098 0.193 Uiso 0.50 1 calc PR A 2
H57D H 0.3045 0.3062 1.1271 0.193 Uiso 0.50 1 calc PR A 2

loop_
_atom_site_aniso_label
_atom_site_aniso_U_11
_atom_site_aniso_U_22
_atom_site_aniso_U_33
_atom_site_aniso_U_23
_atom_site_aniso_U_13
_atom_site_aniso_U_12
Li1 0.0354(19) 0.0378(19) 0.088(3) -0.034(2) -0.0263(19) 0.0045(15)
B1 0.0266(10) 0.0262(10) 0.0287(11) -0.0067(8) -0.0043(8) -0.0010(8)
O1 0.0424(8) 0.0358(8) 0.0590(10) -0.0282(7) -0.0237(7) 0.0108(6)
O2 0.0351(8) 0.0634(10) 0.0738(11) -0.0444(9) -0.0286(8) 0.0176(7)
O3 0.0822(15) 0.0800(14) 0.205(3) -0.0878(18) -0.0897(18) 0.0168(12)
O4 0.0842(18) 0.0814(16) 0.143(3) -0.0622(18) -0.0435(19) 0.0129(14)
N1 0.0236(7) 0.0232(7) 0.0308(8) -0.0114(6) -0.0064(6) 0.0006(6)
N2 0.095(2) 0.0633(17) 0.092(2) -0.0043(16) -0.0256(18) -0.0155(14)
N3 0.0262(8) 0.0265(7) 0.0313(8) -0.0130(6) -0.0077(6) -0.0019(6)
C2 0.0228(9) 0.0254(9) 0.0321(10) -0.0104(7) -0.0065(7) -0.0041(7)
C4 0.0339(10) 0.0261(9) 0.0371(11) -0.0148(8) -0.0069(8) 0.0007(7)
C5 0.0298(10) 0.0250(9) 0.0361(11) -0.0125(8) -0.0070(8) 0.0025(7)
C6 0.0264(9) 0.0300(9) 0.0321(10) -0.0121(8) -0.0077(8) 0.0026(7)
C7 0.0251(9) 0.0253(9) 0.0299(10) -0.0123(7) -0.0093(7) 0.0042(7)
C8 0.0293(10) 0.0304(10) 0.0447(12) -0.0173(9) -0.0131(9) 0.0020(7)
C9 0.0402(12) 0.0453(12) 0.0546(14) -0.0287(11) -0.0200(11) 0.0032(9)
C10 0.0438(13) 0.0589(14) 0.0456(13) -0.0318(12) -0.0185(11) 0.0121(11)
C11 0.0370(12) 0.0523(13) 0.0325(11) -0.0147(10) -0.0029(9) 0.0058(10)
C12 0.0251(9) 0.0352(10) 0.0362(11) -0.0128(9) -0.0065(8) 0.0027(8)
C13 0.0414(12) 0.0433(12) 0.0591(14) -0.0184(11) -0.0096(11) -0.0156(10)
C14 0.089(2) 0.109(2) 0.0514(17) -0.0460(17) -0.0257(16) 0.0037(19)
C15 0.0344(11) 0.0484(13) 0.0489(13) -0.0089(10) -0.0056(10) -0.0105(9)
C16 0.0259(9) 0.0290(9) 0.0305(10) -0.0127(8) -0.0066(7) -0.0009(7)
C17 0.0248(9) 0.0366(10) 0.0360(11) -0.0156(9) -0.0043(8) -0.0031(8)
C18 0.0313(10) 0.0395(11) 0.0357(11) -0.0098(9) -0.0018(8) -0.0056(8)
C19 0.0343(11) 0.0414(11) 0.0349(11) -0.0139(9) -0.0106(9) 0.0035(9)
C20 0.0353(11) 0.0405(11) 0.0444(12) -0.0189(10) -0.0166(9) -0.0024(9)
C21 0.0340(10) 0.0305(10) 0.0389(11) -0.0140(8) -0.0114(8) -0.0036(8)
C22 0.0334(11) 0.0516(13) 0.0446(12) -0.0157(10) -0.0033(9) -0.0178(9)
C23 0.0523(15) 0.0669(16) 0.0412(13) -0.0109(12) -0.0185(11) -0.0036(12)
C24 0.0552(14) 0.0422(12) 0.0580(15) -0.0096(11) -0.0202(12) -0.0216(10)
C25 0.280(7) 0.049(2) 0.112(4) -0.019(2) -0.107(5) 0.026(3)
C26 0.457(14) 0.109(4) 0.104(4) -0.010(3) -0.092(6) 0.010(6)
C27 0.087(3) 0.073(2) 0.324(7) -0.103(4) -0.097(4) 0.004(2)
C28 0.102(3) 0.097(3) 0.260(6) -0.067(4) -0.082(4) -0.020(3)
C29 0.156(5) 0.130(4) 0.190(5) -0.084(4) -0.135(4) 0.033(3)
C30 0.144(4) 0.123(3) 0.078(3) -0.057(2) -0.050(3) 0.049(3)
C31 0.0281(10) 0.0343(10) 0.0295(10) -0.0071(8) -0.0060(8) 0.0013(8)
C32 0.0320(12) 0.0674(15) 0.0532(14) -0.0271(12) 0.0021(10) -0.0128(11)
C33 0.0335(13) 0.099(2) 0.0725(19) -0.0387(17) 0.0078(12) -0.0213(14)
C34 0.0391(14) 0.091(2) 0.0714(19) -0.0380(17) 0.0186(13) -0.0039(14)
C35 0.0556(16) 0.0595(16) 0.0598(16) -0.0317(13) 0.0149(13) -0.0032(12)
C36 0.0473(13) 0.0405(12) 0.0399(12) -0.0145(10) 0.0038(10) -0.0058(10)
C37 0.0297(10) 0.0283(9) 0.0239(9) -0.0075(7) -0.0011(7) -0.0030(7)
C38 0.0358(10) 0.0319(10) 0.0283(10) -0.0121(8) -0.0071(8) 0.0006(8)
C39 0.0357(11) 0.0527(13) 0.0412(12) -0.0264(10) -0.0112(9) -0.0003(9)
C40 0.0429(12) 0.0557(13) 0.0455(13) -0.0306(11) -0.0011(10) -0.0155(10)
C41 0.0475(13) 0.0357(11) 0.0396(12) -0.0186(9) 0.0033(10) -0.0117(9)
C42 0.0354(11) 0.0306(10) 0.0336(11) -0.0087(8) -0.0049(8) -0.0028(8)
C43 0.0348(10) 0.0200(8) 0.0339(10) -0.0087(8) -0.0079(8) -0.0008(7)
C44 0.0377(11) 0.0298(10) 0.0405(12) -0.0113(9) -0.0124(9) -0.0011(8)
C45 0.0534(14) 0.0337(11) 0.0533(14) -0.0100(10) -0.0295(12) -0.0013(9)
C46 0.0741(17) 0.0325(11) 0.0365(12) -0.0047(9) -0.0248(12) -0.0116(10)
C47 0.0612(15) 0.0368(11) 0.0325(11) -0.0086(9) -0.0048(10) -0.0132(10)
C48 0.0403(11) 0.0333(10) 0.0321(11) -0.0077(8) -0.0065(9) -0.0051(8)
C49 0.0198(9) 0.0278(9) 0.0366(11) -0.0061(8) -0.0031(7) -0.0047(7)
C50 0.0314(10) 0.0311(10) 0.0465(12) -0.0128(9) -0.0148(9) -0.0040(8)
C51 0.0409(12) 0.0337(11) 0.0692(16) -0.0232(11) -0.0219(11) -0.0016(9)
C52 0.0361(12) 0.0244(10) 0.0776(17) -0.0096(11) -0.0165(11) -0.0048(8)
C53 0.0391(12) 0.0336(11) 0.0511(14) 0.0066(10) -0.0055(10) -0.0062(9)
C54 0.0365(11) 0.0354(11) 0.0369(12) -0.0024(9) -0.0006(9) -0.0044(9)
C55 0.098(7) 0.106(7) 0.176(11) -0.093(8) -0.093(8) 0.060(6)
C56 0.048(4) 0.124(8) 0.165(9) -0.109(7) -0.042(6) 0.016(5)
C57 0.155(9) 0.114(7) 0.061(4) -0.033(5) -0.034(5) -0.046(6)
C58 0.106(4) 0.149(5) 0.202(6) -0.116(4) 0.011(4) -0.015(3)
C55A 0.148(11) 0.196(14) 0.118(9) -0.071(10) 0.007(8) -0.084(11)
C56A 0.075(6) 0.118(9) 0.114(8) -0.052(7) -0.019(6) 0.004(6)
C57A 0.171(11) 0.126(9) 0.168(11) -0.087(9) 0.053(9) -0.031(8)

loop_
_atom_type_symbol
_atom_type_description
_atom_type_scat_dispersion_real
_atom_type_scat_dispersion_imag
_atom_type_scat_source
C C 0.0033 0.0016 'International Tables Vol C Tables 4.2.6.8 and 6.1.1.4'
H H 0.0000 0.0000 'International Tables Vol C Tables 4.2.6.8 and 6.1.1.4'
N N 0.0061 0.0033 'International Tables Vol C Tables 4.2.6.8 and 6.1.1.4'
O O 0.0106 0.0060 'International Tables Vol C Tables 4.2.6.8 and 6.1.1.4'
B B 0.0013 0.0007 'International Tables Vol C Tables 4.2.6.8 and 6.1.1.4'
Li Li -0.0003 0.0001 'International Tables Vol C Tables 4.2.6.8 and 6.1.1.4'

loop_
_geom_angle_atom_site_label_1
_geom_angle_atom_site_label_2
_geom_angle_atom_site_label_3
_geom_angle
_geom_angle_site_symmetry_1
_geom_angle_site_symmetry_3
O2 Li1 O1 126.1(2) 2_756 .
O2 Li1 O3 107.2(2) 2_756 .
O1 Li1 O3 106.50(18) . .
O2 Li1 N2 103.5(2) 2_756 .
O1 Li1 N2 101.8(2) . .
O3 Li1 N2 111.4(2) . .
C31 B1 C37 110.55(16) . .
C31 B1 C49 108.99(15) . .
C37 B1 C49 110.98(14) . .
C31 B1 C43 108.91(15) . .
C37 B1 C43 108.03(15) . .
C49 B1 C43 109.35(16) . .
C6 O1 Li1 124.32(17) . .
C6 O2 Li1 135.31(19) . 2_756
C29 O3 C27 114.4(3) . .
C29 O3 Li1 124.8(3) . .
C27 O3 Li1 119.3(3) . .
C55A O4 C57 159.9(7) . .
C55A O4 C57A 126.3(9) . .
C57 O4 C57A 57.9(6) . .
C55A O4 C55 48.4(8) . .
C57 O4 C55 122.7(7) . .
C57A O4 C55 168.0(7) . .
C2 N1 C5 108.66(15) . .
C2 N1 C7 127.83(14) . .
C5 N1 C7 123.51(14) . .
C25 N2 Li1 166.9(4) . .
C2 N3 C4 109.20(15) . .
C2 N3 C16 126.53(15) . .
C4 N3 C16 123.52(15) . .
N3 C2 N1 107.64(15) . .
N3 C2 C6 125.30(16) . .
N1 C2 C6 127.03(16) . .
C5 C4 N3 106.78(16) . .
C5 C4 H4 126.6 . .
N3 C4 H4 126.6 . .
C4 C5 N1 107.68(16) . .
C4 C5 H5 126.2 . .
N1 C5 H5 126.2 . .
O2 C6 O1 129.95(18) . .
O2 C6 C2 114.51(17) . .
O1 C6 C2 115.54(16) . .
C12 C7 C8 123.79(18) . .
C12 C7 N1 118.23(16) . .
C8 C7 N1 117.92(17) . .
C9 C8 C7 116.92(19) . .
C9 C8 C13 121.37(19) . .
C7 C8 C13 121.69(18) . .
C10 C9 C8 122.0(2) . .
C10 C9 H9 119.0 . .
C8 C9 H9 119.0 . .
C11 C10 C9 118.6(2) . .
C11 C10 C14 120.9(3) . .
C9 C10 C14 120.5(2) . .
C10 C11 C12 122.5(2) . .
C10 C11 H11 118.8 . .
C12 C11 H11 118.8 . .
C7 C12 C11 116.22(19) . .
C7 C12 C15 121.74(18) . .
C11 C12 C15 122.0(2) . .
C8 C13 H13A 109.5 . .
C8 C13 H13B 109.5 . .
H13A C13 H13B 109.5 . .
C8 C13 H13C 109.5 . .
H13A C13 H13C 109.5 . .
H13B C13 H13C 109.5 . .
C10 C14 H14A 109.5 . .
C10 C14 H14B 109.5 . .
H14A C14 H14B 109.5 . .
C10 C14 H14C 109.5 . .
H14A C14 H14C 109.5 . .
H14B C14 H14C 109.5 . .
C12 C15 H15A 109.5 . .
C12 C15 H15B 109.5 . .
H15A C15 H15B 109.5 . .
C12 C15 H15C 109.5 . .
H15A C15 H15C 109.5 . .
H15B C15 H15C 109.5 . .
C17 C16 C21 123.51(17) . .
C17 C16 N3 117.27(16) . .
C21 C16 N3 119.16(16) . .
C16 C17 C18 117.12(18) . .
C16 C17 C22 121.60(17) . .
C18 C17 C22 121.28(18) . .
C19 C18 C17 121.80(19) . .
C19 C18 H18 119.1 . .
C17 C18 H18 119.1 . .
C18 C19 C20 118.58(18) . .
C18 C19 C23 119.7(2) . .
C20 C19 C23 121.7(2) . .
C21 C20 C19 122.07(19) . .
C21 C20 H20 119.0 . .
C19 C20 H20 119.0 . .
C20 C21 C16 116.83(18) . .
C20 C21 C24 121.78(18) . .
C16 C21 C24 121.35(18) . .
C17 C22 H22A 109.5 . .
C17 C22 H22B 109.5 . .
H22A C22 H22B 109.5 . .
C17 C22 H22C 109.5 . .
H22A C22 H22C 109.5 . .
H22B C22 H22C 109.5 . .
C19 C23 H23A 109.5 . .
C19 C23 H23B 109.5 . .
H23A C23 H23B 109.5 . .
C19 C23 H23C 109.5 . .
H23A C23 H23C 109.5 . .
H23B C23 H23C 109.5 . .
C21 C24 H24A 109.5 . .
C21 C24 H24B 109.5 . .
H24A C24 H24B 109.5 . .
C21 C24 H24C 109.5 . .
H24A C24 H24C 109.5 . .
H24B C24 H24C 109.5 . .
N2 C25 C26 169.7(7) . .
C25 C26 H26A 109.5 . .
C25 C26 H26B 109.5 . .
H26A C26 H26B 109.5 . .
C25 C26 H26C 109.5 . .
H26A C26 H26C 109.5 . .
H26B C26 H26C 109.5 . .
O3 C27 C28 113.6(3) . .
O3 C27 H27A 108.8 . .
C28 C27 H27A 108.8 . .
O3 C27 H27B 108.8 . .
C28 C27 H27B 108.8 . .
H27A C27 H27B 107.7 . .
C27 C28 H28A 109.5 . .
C27 C28 H28B 109.5 . .
H28A C28 H28B 109.5 . .
C27 C28 H28C 109.5 . .
H28A C28 H28C 109.5 . .
H28B C28 H28C 109.5 . .
O3 C29 C30 108.6(3) . .
O3 C29 H29A 110.0 . .
C30 C29 H29A 110.0 . .
O3 C29 H29B 110.0 . .
C30 C29 H29B 110.0 . .
H29A C29 H29B 108.4 . .
C29 C30 H30A 109.5 . .
C29 C30 H30B 109.5 . .
H30A C30 H30B 109.5 . .
C29 C30 H30C 109.5 . .
H30A C30 H30C 109.5 . .
H30B C30 H30C 109.5 . .
C36 C31 C32 114.73(19) . .
C36 C31 B1 123.94(18) . .
C32 C31 B1 121.15(19) . .
C33 C32 C31 122.8(2) . .
C33 C32 H32 118.6 . .
C31 C32 H32 118.6 . .
C34 C33 C32 120.3(3) . .
C34 C33 H33 119.9 . .
C32 C33 H33 119.9 . .
C35 C34 C33 118.9(2) . .
C35 C34 H34 120.6 . .
C33 C34 H34 120.6 . .
C34 C35 C36 120.6(3) . .
C34 C35 H35 119.7 . .
C36 C35 H35 119.7 . .
C35 C36 C31 122.7(2) . .
C35 C36 H36 118.6 . .
C31 C36 H36 118.6 . .
C38 C37 C42 114.53(18) . .
C38 C37 B1 125.09(16) . .
C42 C37 B1 120.36(16) . .
C39 C38 C37 123.09(19) . .
C39 C38 H38 118.5 . .
C37 C38 H38 118.5 . .
C40 C39 C38 120.37(19) . .
C40 C39 H39 119.8 . .
C38 C39 H39 119.8 . .
C39 C40 C41 118.7(2) . .
C39 C40 H40 120.6 . .
C41 C40 H40 120.6 . .
C40 C41 C42 120.08(19) . .
C40 C41 H41 120.0 . .
C42 C41 H41 120.0 . .
C41 C42 C37 123.19(19) . .
C41 C42 H42 118.4 . .
C37 C42 H42 118.4 . .
C44 C43 C48 114.81(18) . .
C44 C43 B1 125.47(17) . .
C48 C43 B1 119.68(16) . .
C45 C44 C43 122.3(2) . .
C45 C44 H44 118.9 . .
C43 C44 H44 118.9 . .
C46 C45 C44 120.9(2) . .
C46 C45 H45 119.5 . .
C44 C45 H45 119.5 . .
C45 C46 C47 118.7(2) . .
C45 C46 H46 120.7 . .
C47 C46 H46 120.7 . .
C48 C47 C46 120.0(2) . .
C48 C47 H47 120.0 . .
C46 C47 H47 120.0 . .
C47 C48 C43 123.3(2) . .
C47 C48 H48 118.3 . .
C43 C48 H48 118.3 . .
C50 C49 C54 114.74(18) . .
C50 C49 B1 124.92(17) . .
C54 C49 B1 120.34(18) . .
C51 C50 C49 123.0(2) . .
C51 C50 H50 118.5 . .
C49 C50 H50 118.5 . .
C52 C51 C50 120.2(2) . .
C52 C51 H51 119.9 . .
C50 C51 H51 119.9 . .
C53 C52 C51 118.97(19) . .
C53 C52 H52 120.5 . .
C51 C52 H52 120.5 . .
C52 C53 C54 120.6(2) . .
C52 C53 H53 119.7 . .
C54 C53 H53 119.7 . .
C53 C54 C49 122.5(2) . .
C53 C54 H54 118.8 . .
C49 C54 H54 118.8 . .
O4 C55 C56 112.4(7) . .
O4 C55 H55A 109.1 . .
C56 C55 H55A 109.1 . .
O4 C55 H55B 109.1 . .
C56 C55 H55B 109.1 . .
H55A C55 H55B 107.9 . .
C55 C56 H56A 109.5 . .
C55 C56 H56B 109.5 . .
H56A C56 H56B 109.5 . .
C55 C56 H56C 109.5 . .
H56A C56 H56C 109.5 . .
H56B C56 H56C 109.5 . .
O4 C57 C58 117.6(7) . .
O4 C57 H57A 107.9 . .
C58 C57 H57A 107.9 . .
O4 C57 H57B 107.9 . .
C58 C57 H57B 107.9 . .
H57A C57 H57B 107.2 . .
O4 C57 H58D 143.0 . .
C58 C57 H58D 37.5 . .
H57A C57 H58D 106.9 . .
H57B C57 H58D 72.7 . .
O4 C57 H58F 119.4 . .
C58 C57 H58F 37.9 . .
H57A C57 H58F 71.9 . .
H57B C57 H58F 130.7 . .
H58D C57 H58F 61.6 . .
C57A C58 C57 57.7(6) . .
C57A C58 H58A 157.0 . .
C57 C58 H58A 109.5 . .
C57A C58 H58B 63.7 . .
C57 C58 H58B 109.5 . .
H58A C58 H58B 109.5 . .
C57A C58 H58C 93.3 . .
C57 C58 H58C 109.5 . .
H58A C58 H58C 109.5 . .
H58B C58 H58C 109.5 . .
C57A C58 H58D 109.5 . .
C57 C58 H58D 78.0 . .
H58A C58 H58D 47.5 . .
H58B C58 H58D 88.3 . .
H58C C58 H58D 155.9 . .
C57A C58 H58E 109.5 . .
C57 C58 H58E 167.1 . .
H58A C58 H58E 82.9 . .
H58B C58 H58E 61.4 . .
H58C C58 H58E 68.1 . .
H58D C58 H58E 109.5 . .
C57A C58 H58F 109.4 . .
C57 C58 H58F 76.5 . .
H58A C58 H58F 83.1 . .
H58B C58 H58F 162.2 . .
H58C C58 H58F 53.2 . .
H58D C58 H58F 109.5 . .
H58E C58 H58F 109.5 . .
O4 C55A C56A 115.9(13) . .
O4 C55A H55C 108.3 . .
C56A C55A H55C 108.3 . .
O4 C55A H55D 108.3 . .
C56A C55A H55D 108.3 . .
H55C C55A H55D 107.4 . .
C55A C56A H56D 109.5 . .
C55A C56A H56E 109.5 . .
H56D C56A H56E 109.5 . .
C55A C56A H56F 109.5 . .
H56D C56A H56F 109.5 . .
H56E C56A H56F 109.5 . .
C58 C57A O4 120.5(10) . .
C58 C57A H57C 107.2 . .
O4 C57A H57C 107.2 . .
C58 C57A H57D 107.2 . .
O4 C57A H57D 107.2 . .
H57C C57A H57D 106.8 . .

loop_
_geom_bond_atom_site_label_1
_geom_bond_atom_site_label_2
_geom_bond_distance
_geom_bond_site_symmetry_2
Li1 O2 1.886(4) 2_756
Li1 O1 1.906(4) .
Li1 O3 1.948(4) .
Li1 N2 2.071(6) .
B1 C31 1.646(3) .
B1 C37 1.648(3) .
B1 C49 1.648(3) .
B1 C43 1.651(3) .
O1 C6 1.234(2) .
O2 C6 1.232(2) .
O2 Li1 1.886(4) 2_756
O3 C29 1.424(6) .
O3 C27 1.445(5) .
O4 C55A 1.240(10) .
O4 C57 1.333(9) .
O4 C57A 1.400(11) .
O4 C55 1.405(9) .
N1 C2 1.342(2) .
N1 C5 1.384(2) .
N1 C7 1.451(2) .
N2 C25 1.095(6) .
N3 C2 1.338(2) .
N3 C4 1.387(2) .
N3 C16 1.452(2) .
C2 C6 1.515(2) .
C4 C5 1.343(3) .
C4 H4 0.9500 .
C5 H5 0.9500 .
C7 C12 1.385(3) .
C7 C8 1.398(3) .
C8 C9 1.386(3) .
C8 C13 1.501(3) .
C9 C10 1.385(3) .
C9 H9 0.9500 .
C10 C11 1.384(3) .
C10 C14 1.522(3) .
C11 C12 1.397(3) .
C11 H11 0.9500 .
C12 C15 1.503(3) .
C13 H13A 0.9800 .
C13 H13B 0.9800 .
C13 H13C 0.9800 .
C14 H14A 0.9800 .
C14 H14B 0.9800 .
C14 H14C 0.9800 .
C15 H15A 0.9800 .
C15 H15B 0.9800 .
C15 H15C 0.9800 .
C16 C17 1.389(3) .
C16 C21 1.392(3) .
C17 C18 1.390(3) .
C17 C22 1.509(3) .
C18 C19 1.389(3) .
C18 H18 0.9500 .
C19 C20 1.391(3) .
C19 C23 1.509(3) .
C20 C21 1.388(3) .
C20 H20 0.9500 .
C21 C24 1.508(3) .
C22 H22A 0.9800 .
C22 H22B 0.9800 .
C22 H22C 0.9800 .
C23 H23A 0.9800 .
C23 H23B 0.9800 .
C23 H23C 0.9800 .
C24 H24A 0.9800 .
C24 H24B 0.9800 .
C24 H24C 0.9800 .
C25 C26 1.577(9) .
C26 H26A 0.9800 .
C26 H26B 0.9800 .
C26 H26C 0.9800 .
C27 C28 1.446(7) .
C27 H27A 0.9900 .
C27 H27B 0.9900 .
C28 H28A 0.9800 .
C28 H28B 0.9800 .
C28 H28C 0.9800 .
C29 C30 1.523(7) .
C29 H29A 0.9900 .
C29 H29B 0.9900 .
C30 H30A 0.9800 .
C30 H30B 0.9800 .
C30 H30C 0.9800 .
C31 C36 1.396(3) .
C31 C32 1.398(3) .
C32 C33 1.383(3) .
C32 H32 0.9500 .
C33 C34 1.379(4) .
C33 H33 0.9500 .
C34 C35 1.360(4) .
C34 H34 0.9500 .
C35 C36 1.387(3) .
C35 H35 0.9500 .
C36 H36 0.9500 .
C37 C38 1.400(3) .
C37 C42 1.407(3) .
C38 C39 1.391(3) .
C38 H38 0.9500 .
C39 C40 1.382(3) .
C39 H39 0.9500 .
C40 C41 1.385(3) .
C40 H40 0.9500 .
C41 C42 1.389(3) .
C41 H41 0.9500 .
C42 H42 0.9500 .
C43 C44 1.400(3) .
C43 C48 1.403(3) .
C44 C45 1.397(3) .
C44 H44 0.9500 .
C45 C46 1.370(3) .
C45 H45 0.9500 .
C46 C47 1.386(3) .
C46 H46 0.9500 .
C47 C48 1.384(3) .
C47 H47 0.9500 .
C48 H48 0.9500 .
C49 C50 1.398(3) .
C49 C54 1.408(3) .
C50 C51 1.392(3) .
C50 H50 0.9500 .
C51 C52 1.377(3) .
C51 H51 0.9500 .
C52 C53 1.374(4) .
C52 H52 0.9500 .
C53 C54 1.393(3) .
C53 H53 0.9500 .
C54 H54 0.9500 .
C55 C56 1.651(13) .
C55 H55A 0.9900 .
C55 H55B 0.9900 .
C56 H56A 0.9800 .
C56 H56B 0.9800 .
C56 H56C 0.9800 .
C57 C58 1.422(11) .
C57 H57A 0.9900 .
C57 H57B 0.9900 .
C57 H58D 1.5426 .
C57 H58F 1.5194 .
C58 C57A 1.315(10) .
C58 H58A 0.9800 .
C58 H58B 0.9800 .
C58 H58C 0.9800 .
C58 H58D 0.9600 .
C58 H58E 0.9600 .
C58 H58F 0.9600 .
C55A C56A 1.414(13) .
C55A H55C 0.9900 .
C55A H55D 0.9900 .
C56A H56D 0.9800 .
C56A H56E 0.9800 .
C56A H56F 0.9800 .
C57A H57C 0.9900 .
C57A H57D 0.9900 .

loop_
_geom_torsion_atom_site_label_1
_geom_torsion_atom_site_label_2
_geom_torsion_atom_site_label_3
_geom_torsion_atom_site_label_4
_geom_torsion
_geom_torsion_site_symmetry_1
O2 Li1 O1 C6 -59.3(4) 2_756
O3 Li1 O1 C6 174.0(2) .
N2 Li1 O1 C6 57.2(3) .
O2 Li1 O3 C29 -84.1(4) 2_756
O1 Li1 O3 C29 53.2(4) .
N2 Li1 O3 C29 163.4(3) .
O2 Li1 O3 C27 110.5(3) 2_756
O1 Li1 O3 C27 -112.1(3) .
N2 Li1 O3 C27 -2.0(3) .
O2 Li1 N2 C25 124(2) 2_756
O1 Li1 N2 C25 -8(2) .
O3 Li1 N2 C25 -121(2) .
C4 N3 C2 N1 0.2(2) .
C16 N3 C2 N1 170.48(16) .
C4 N3 C2 C6 178.35(17) .
C16 N3 C2 C6 -11.3(3) .
C5 N1 C2 N3 0.8(2) .
C7 N1 C2 N3 -178.95(16) .
C5 N1 C2 C6 -177.33(17) .
C7 N1 C2 C6 2.9(3) .
C2 N3 C4 C5 -1.1(2) .
C16 N3 C4 C5 -171.77(16) .
N3 C4 C5 N1 1.6(2) .
C2 N1 C5 C4 -1.5(2) .
C7 N1 C5 C4 178.26(16) .
Li1 O2 C6 O1 33.6(4) 2_756
Li1 O2 C6 C2 -146.4(2) 2_756
Li1 O1 C6 O2 21.1(4) .
Li1 O1 C6 C2 -158.9(2) .
N3 C2 C6 O2 -34.3(3) .
N1 C2 C6 O2 143.58(19) .
N3 C2 C6 O1 145.68(19) .
N1 C2 C6 O1 -36.5(3) .
C2 N1 C7 C12 -92.5(2) .
C5 N1 C7 C12 87.8(2) .
C2 N1 C7 C8 90.2(2) .
C5 N1 C7 C8 -89.5(2) .
C12 C7 C8 C9 -1.3(3) .
N1 C7 C8 C9 175.88(16) .
C12 C7 C8 C13 177.29(18) .
N1 C7 C8 C13 -5.6(3) .
C7 C8 C9 C10 0.1(3) .
C13 C8 C9 C10 -178.49(19) .
C8 C9 C10 C11 0.3(3) .
C8 C9 C10 C14 -179.1(2) .
C9 C10 C11 C12 0.5(3) .
C14 C10 C11 C12 179.9(2) .
C8 C7 C12 C11 2.0(3) .
N1 C7 C12 C11 -175.16(16) .
C8 C7 C12 C15 -176.93(18) .
N1 C7 C12 C15 5.9(3) .
C10 C11 C12 C7 -1.6(3) .
C10 C11 C12 C15 177.3(2) .
C2 N3 C16 C17 -76.2(2) .
C4 N3 C16 C17 92.8(2) .
C2 N3 C16 C21 106.5(2) .
C4 N3 C16 C21 -84.5(2) .
C21 C16 C17 C18 2.3(3) .
N3 C16 C17 C18 -174.83(16) .
C21 C16 C17 C22 -178.53(18) .
N3 C16 C17 C22 4.3(3) .
C16 C17 C18 C19 0.5(3) .
C22 C17 C18 C19 -178.63(19) .
C17 C18 C19 C20 -2.4(3) .
C17 C18 C19 C23 178.0(2) .
C18 C19 C20 C21 1.6(3) .
C23 C19 C20 C21 -178.8(2) .
C19 C20 C21 C16 1.0(3) .
C19 C20 C21 C24 -176.8(2) .
C17 C16 C21 C20 -3.0(3) .
N3 C16 C21 C20 174.03(17) .
C17 C16 C21 C24 174.7(2) .
N3 C16 C21 C24 -8.2(3) .
Li1 N2 C25 C26 95(3) .
C29 O3 C27 C28 -92.5(5) .
Li1 O3 C27 C28 74.3(4) .
C27 O3 C29 C30 -178.2(3) .
Li1 O3 C29 C30 15.8(5) .
C37 B1 C31 C36 21.7(2) .
C49 B1 C31 C36 143.94(19) .
C43 B1 C31 C36 -96.8(2) .
C37 B1 C31 C32 -163.36(18) .
C49 B1 C31 C32 -41.1(2) .
C43 B1 C31 C32 78.1(2) .
C36 C31 C32 C33 0.6(3) .
B1 C31 C32 C33 -174.7(2) .
C31 C32 C33 C34 -0.3(4) .
C32 C33 C34 C35 0.1(5) .
C33 C34 C35 C36 -0.2(5) .
C34 C35 C36 C31 0.6(4) .
C32 C31 C36 C35 -0.8(3) .
B1 C31 C36 C35 174.4(2) .
C31 B1 C37 C38 104.8(2) .
C49 B1 C37 C38 -16.3(3) .
C43 B1 C37 C38 -136.13(18) .
C31 B1 C37 C42 -73.8(2) .
C49 B1 C37 C42 165.19(17) .
C43 B1 C37 C42 45.3(2) .
C42 C37 C38 C39 -0.1(3) .
B1 C37 C38 C39 -178.76(18) .
C37 C38 C39 C40 0.6(3) .
C38 C39 C40 C41 0.0(3) .
C39 C40 C41 C42 -1.0(3) .
C40 C41 C42 C37 1.5(3) .
C38 C37 C42 C41 -0.9(3) .
B1 C37 C42 C41 177.81(18) .
C31 B1 C43 C44 -13.4(3) .
C37 B1 C43 C44 -133.47(19) .
C49 B1 C43 C44 105.6(2) .
C31 B1 C43 C48 169.11(17) .
C37 B1 C43 C48 49.0(2) .
C49 B1 C43 C48 -71.9(2) .
C48 C43 C44 C45 1.1(3) .
B1 C43 C44 C45 -176.49(18) .
C43 C44 C45 C46 0.4(3) .
C44 C45 C46 C47 -1.5(3) .
C45 C46 C47 C48 0.9(3) .
C46 C47 C48 C43 0.8(3) .
C44 C43 C48 C47 -1.7(3) .
B1 C43 C48 C47 176.05(18) .
C31 B1 C49 C50 130.23(19) .
C37 B1 C49 C50 -107.8(2) .
C43 B1 C49 C50 11.3(2) .
C31 B1 C49 C54 -50.5(2) .
C37 B1 C49 C54 71.5(2) .
C43 B1 C49 C54 -169.46(17) .
C54 C49 C50 C51 -1.2(3) .
B1 C49 C50 C51 178.08(18) .
C49 C50 C51 C52 0.6(3) .
C50 C51 C52 C53 0.1(3) .
C51 C52 C53 C54 0.0(3) .
C52 C53 C54 C49 -0.8(3) .
C50 C49 C54 C53 1.3(3) .
B1 C49 C54 C53 -178.03(19) .
C55A O4 C55 C56 18.7(8) .
C57 O4 C55 C56 175.9(6) .
C57A O4 C55 C56 87(4) .
C55A O4 C57 C58 -128(2) .
C57A O4 C57 C58 -19.2(8) .
C55 O4 C57 C58 175.0(7) .
O4 C57 C58 C57A 20.5(9) .
C57 O4 C55A C56A -79(3) .
C57A O4 C55A C56A -173.8(11) .
C55 O4 C55A C56A -7.6(8) .
C57 C58 C57A O4 -20.1(9) .
C55A O4 C57A C58 177.6(11) .
C57 O4 C57A C58 21.4(9) .
C55 O4 C57A C58 118(4) .
